data_9015998
loop_
_publ_author_name
'Schuelke, U.'
'Averbuch-Pouchot M'

_publ_section_title
;
 Preparation and crystal structure of potassium manganese
 cyclodecaphosphate octadecahydrate: K2Mn4P10O30*18H2O
 _cod_database_code 1008657
;
_journal_name_full 'Zeitschrift fur Anorganische und Allgemeine Chemie'
_journal_page_first 545
_journal_page_last 550
_journal_volume 620
_journal_year 1994
_chemical_formula_sum 'K Mn2 O24 P5'
_space_group_IT_number 14
_symmetry_space_group_name_Hall '-P 2yab'
_symmetry_space_group_name_H-M 'P 1 21/a 1'
_cell_angle_alpha 90
_cell_angle_beta 105.12
_cell_angle_gamma 90
_cell_length_a 14.546
_cell_length_b 15.211
_cell_length_c 9.860
_cell_formula_units_Z 4
_cell_volume 2106.092
_database_code_amcsd 0016545
_exptl_crystal_density_diffrn 2.169
_cod_original_formula_sum 'Mn2 K P5 O24'
_cod_database_code 9015998
_amcsd_formula_title 'H36 K2 Mn4 O48 P10'

loop_
_space_group_symop_operation_xyz
x,y,z
1/2+x,1/2-y,z
1/2-x,1/2+y,-z
-x,-y,-z

loop_
_atom_site_label
_atom_site_fract_x
_atom_site_fract_y
_atom_site_fract_z
Mn1 0.32058 0.63988 0.03090
Mn2 0.17788 0.88451 0.49366
K1 0.59708 0.36865 0.55330
P1 0.76077 0.64925 0.94095
P2 0.90697 0.05421 0.22483
P3 0.10547 0.02369 0.22334
P4 0.05089 0.83721 0.18361
P5 0.24815 0.79682 0.21652
O1 0.65140 0.62630 0.87800
O2 0.27250 0.86350 0.10500
O3 0.27200 0.75710 0.90720
O4 0.17790 0.41740 0.10150
O5 0.50740 0.42410 0.19610
O6 0.37580 0.53580 0.17940
O7 0.58950 0.57690 0.62780
O8 0.92480 0.06640 0.86020
O9 0.83370 0.92700 0.84870
O10 0.85790 -0.00670 0.62350
O11 0.36380 0.28080 0.84690
O12 0.94390 0.16610 0.66360
O13 0.46390 0.69440 0.08120
O14 0.29690 0.71240 0.21180
O15 0.26490 0.84570 0.35050
O16 0.32460 0.08550 0.01440
O17 0.00030 0.67170 0.89880
O18 0.80590 0.55640 0.62120
O19 0.28920 0.25810 0.39840
O20 0.87460 0.48580 0.31490
O21 0.81530 0.38090 0.57200
O22 0.04340 0.28380 0.39700
O23 0.98380 0.40900 0.76600
O24 0.48300 0.09500 0.50500

loop_
_cod_related_entry_id
_cod_related_entry_database
_cod_related_entry_code
1 AMCSD 0016545
